data_2013336
loop_
_publ_author_name
'Jan Janczak'
'Genivaldo Julio Perp\'etuo'

_publ_section_title
;
 Bis(melaminium) <small>DL</small>-malate tetrahydrate
;
_journal_issue 6
_journal_name_full 'Acta Crystallographica Section C'
_journal_page_first o349
_journal_page_last o352
_journal_paper_doi 10.1107/S0108270103010047
_journal_volume 59
_journal_year 2003
_chemical_formula_iupac '2C3 H7 N6 1+, C4 H4 O5 2-, 4H2 O'
_chemical_formula_moiety '2C3 H7 N6 1+, C4 H4 O5 2-, 4H2 O'
_chemical_formula_sum 'C10 H26 N12 O9'
_chemical_formula_weight 458.43
_chemical_melting_point decomposition
_chemical_name_common
;
Bis(melaminium) DL-malate tetrahydrate'
;
_chemical_name_systematic
;
Bis(1,3,5-triamine-2,4,6-trianine-1-ium) DL-malate tetrahydrate
;
_space_group_IT_number 15
_symmetry_cell_setting monoclinic
_symmetry_space_group_name_Hall '-C 2yc'
_symmetry_space_group_name_H-M 'C 1 2/c 1'
_atom_sites_solution_hydrogens geom
_atom_sites_solution_primary direct
_atom_sites_solution_secondary difmap
_cell_angle_alpha 90.00
_cell_angle_beta 110.00(3)
_cell_angle_gamma 90.00
_cell_formula_units_Z 8
_cell_length_a 26.533(5)
_cell_length_b 12.297(2)
_cell_length_c 13.079(3)
_cell_measurement_reflns_used 3878
_cell_measurement_temperature 293(2)
_cell_measurement_theta_max 28.39
_cell_measurement_theta_min 3.16
_cell_volume 4010.0(16)
_computing_cell_refinement
;
KM-4 Software
;
_computing_data_collection
;
KM-4 Software (Kuma, 2000)
;
_computing_data_reduction
;
KM-4 Software
;
_computing_molecular_graphics 'SHELXTL (Sheldrick, 1990)'
_computing_publication_material 'SHELXL97 (Sheldrick, 1997)'
_computing_structure_refinement 'SHELXL97 (Sheldrick, 1997)'
_computing_structure_solution 'SHELXS97 (Sheldrick, 1990)'
_diffrn_ambient_temperature 293(2)
_diffrn_detector_area_resol_mean '1024x1024 with blocks 2x2'
_diffrn_measured_fraction_theta_full 0.990
_diffrn_measured_fraction_theta_max 0.990
_diffrn_measurement_device_type 'KUMA KM-4 with area CCD detector'
_diffrn_measurement_method '\w scan'
_diffrn_radiation_monochromator graphite
_diffrn_radiation_source 'fine-focus sealed tube'
_diffrn_radiation_type MoK\a
_diffrn_radiation_wavelength 0.71073
_diffrn_reflns_av_R_equivalents 0.0336
_diffrn_reflns_av_sigmaI/netI 0.0364
_diffrn_reflns_limit_h_max 35
_diffrn_reflns_limit_h_min -24
_diffrn_reflns_limit_k_max 16
_diffrn_reflns_limit_k_min -16
_diffrn_reflns_limit_l_max 17
_diffrn_reflns_limit_l_min -17
_diffrn_reflns_number 15560
_diffrn_reflns_theta_full 28.39
_diffrn_reflns_theta_max 28.39
_diffrn_reflns_theta_min 3.16
_exptl_absorpt_coefficient_mu 0.131
_exptl_absorpt_correction_T_max 0.9681
_exptl_absorpt_correction_T_min 0.9614
_exptl_absorpt_correction_type analytical
_exptl_absorpt_process_details
;
face-indexed, SHEXLTL (Sheldrick, 1990)
;
_exptl_crystal_colour colourless
_exptl_crystal_density_diffrn 1.519
_exptl_crystal_density_meas 1.52
_exptl_crystal_density_method floatation
_exptl_crystal_description parallelepiped
_exptl_crystal_F_000 1936
_exptl_crystal_size_max 0.28
_exptl_crystal_size_mid 0.24
_exptl_crystal_size_min 0.16
_refine_diff_density_max 0.362
_refine_diff_density_min -0.276
_refine_ls_extinction_coef 0.000227(7)
_refine_ls_extinction_expression Fc^*^=kFc[1+0.001xFc^2^\l^3^/sin(2\q)]^-1/4^
_refine_ls_extinction_method SHELXL
_refine_ls_goodness_of_fit_ref 1.066
_refine_ls_hydrogen_treatment constr
_refine_ls_matrix_type full
_refine_ls_number_parameters 305
_refine_ls_number_reflns 4986
_refine_ls_number_restraints 12
_refine_ls_restrained_S_all 1.066
_refine_ls_R_factor_all 0.0483
_refine_ls_R_factor_gt 0.0404
_refine_ls_shift/su_max 0.009
_refine_ls_shift/su_mean 0.001
_refine_ls_structure_factor_coef Fsqd
_refine_ls_weighting_details 'calc w=1/[\s^2^(Fo^2^)+(0.0061P)^2^+0.0402P] where P=(Fo^2^+2Fc^2^)/3'
_refine_ls_weighting_scheme calc
_refine_ls_wR_factor_gt 0.0324
_refine_ls_wR_factor_ref 0.0410
_reflns_number_gt 3878
_reflns_number_total 4986
_reflns_threshold_expression I>2\s(I)
_cod_data_source_file na1613.cif
_cod_data_source_block I
_cod_original_sg_symbol_H-M 'C 2/c'
_cod_database_code 2013336
_cod_database_fobs_code 2013336

loop_
_symmetry_equiv_pos_as_xyz
'x, y, z'
'-x, y, -z+1/2'
'x+1/2, y+1/2, z'
'-x+1/2, y+1/2, -z+1/2'
'-x, -y, -z'
'x, -y, z-1/2'
'-x+1/2, -y+1/2, -z'
'x+1/2, -y+1/2, z-1/2'

loop_
_atom_site_label
_atom_site_fract_x
_atom_site_fract_y
_atom_site_fract_z
_atom_site_U_iso_or_equiv
_atom_site_adp_type
_atom_site_calc_flag
_atom_site_refinement_flags
_atom_site_occupancy
_atom_site_disorder_assembly
_atom_site_disorder_group
_atom_site_type_symbol
N11 0.46949(9) 0.79460(18) 0.11303(15) 0.0465(6) Uani d . 1 . . N
N12 0.54955(7) 0.8903(2) 0.14109(14) 0.0506(6) Uani d . 1 . . N
H12 0.5833 0.8888 0.1513 0.061 Uiso calc R 1 . . H
N13 0.47021(9) 0.99027(18) 0.11278(16) 0.0516(6) Uani d . 1 . . N
C11 0.44537(11) 0.8942(3) 0.1040(2) 0.0548(8) Uani d . 1 . . C
C12 0.52339(12) 0.9864(3) 0.1336(2) 0.0529(8) Uani d . 1 . . C
C13 0.52136(12) 0.7964(3) 0.13210(19) 0.0524(8) Uani d . 1 . . C
N14 0.54929(7) 0.70549(16) 0.14191(14) 0.0556(6) Uani d . 1 . . N
H14A 0.5335 0.6436 0.1358 0.067 Uiso calc R 1 . . H
H14B 0.5833 0.7083 0.1544 0.067 Uiso calc R 1 . . H
N15 0.39330(7) 0.89640(15) 0.08354(14) 0.0610(6) Uani d . 1 . . N
H15A 0.3768 0.9577 0.0765 0.073 Uiso calc R 1 . . H
H15B 0.3757 0.8366 0.0772 0.073 Uiso calc R 1 . . H
N16 0.55240(7) 1.07418(16) 0.14903(15) 0.0610(7) Uani d . 1 . . N
H16A 0.5376 1.1369 0.1460 0.073 Uiso calc R 1 . . H
H16B 0.5864 1.0695 0.1622 0.073 Uiso calc R 1 . . H
N21 0.49878(9) 1.29636(17) 0.12272(15) 0.0475(6) Uani d . 1 . . N
N22 0.41808(7) 1.3887(2) 0.09778(15) 0.0567(6) Uani d . 1 . . N
H22 0.3842 1.3868 0.0862 0.068 Uiso calc R 1 . . H
N23 0.49610(9) 1.49190(17) 0.12158(15) 0.0488(6) Uani d . 1 . . N
C21 0.44599(12) 1.2963(3) 0.1055(2) 0.0493(8) Uani d . 1 . . C
C22 0.44388(13) 1.4845(3) 0.1084(2) 0.0534(8) Uani d . 1 . . C
C23 0.52030(10) 1.3943(3) 0.12682(19) 0.0485(7) Uani d . 1 . . C
N24 0.42017(7) 1.20374(17) 0.09932(14) 0.0666(7) Uani d . 1 . . N
H24A 0.4372 1.1431 0.1063 0.080 Uiso calc R 1 . . H
H24B 0.3863 1.2039 0.0883 0.080 Uiso calc R 1 . . H
N25 0.41570(7) 1.57432(16) 0.10462(15) 0.0679(7) Uani d . 1 . . N
H25A 0.4310 1.6368 0.1106 0.082 Uiso calc R 1 . . H
H25B 0.3822 1.5701 0.0962 0.082 Uiso calc R 1 . . H
N26 0.57250(7) 1.39923(15) 0.14086(14) 0.0601(6) Uani d . 1 . . N
H26A 0.5907 1.3403 0.1468 0.072 Uiso calc R 1 . . H
H26B 0.5879 1.4613 0.1439 0.072 Uiso calc R 1 . . H
O1 0.64947(6) 0.87657(15) 0.14596(14) 0.0750(6) Uani d . 1 . . O
O2 0.66539(6) 1.04170(14) 0.21407(14) 0.0685(5) Uani d . 1 . . O
C1 0.67678(10) 0.9611(3) 0.1664(2) 0.0627(9) Uani d . 1 . . C
C2 0.72465(8) 0.97206(18) 0.12886(19) 0.0574(7) Uani d . 1 . . C
H2A 0.7572 0.9615 0.1909 0.069 Uiso calc R 1 . . H
H2B 0.7254 1.0454 0.1022 0.069 Uiso calc R 1 . . H
C3 0.72458(8) 0.8922(2) 0.0400(2) 0.0529(7) Uani d . 1 . . C
H3 0.7193 0.8188 0.0638 0.063 Uiso calc R 1 . . H
O5 0.68117(5) 0.91631(12) -0.05737(13) 0.0636(5) Uani d . 1 . . O
H5 0.6929 0.9302 -0.1063 0.095 Uiso calc R 1 . . H
C4 0.77711(11) 0.8947(2) 0.0204(3) 0.0621(8) Uani d . 1 . . C
O3 0.81856(6) 0.86354(14) 0.09722(14) 0.0718(6) Uani d . 1 . . O
O4 0.77891(6) 0.92749(14) -0.06762(15) 0.0780(6) Uani d . 1 . . O
O1W 0.76915(9) 1.15316(16) -0.0965(2) 0.0964(6) Uani d D 1 . . O
H11W 0.77224 1.08484 -0.10230 0.147 Uiso d . 1 . . H
H21W 0.78503 1.18391 -0.13519 0.147 Uiso d . 1 . . H
O2W 0.64867(5) 0.58852(18) 0.18184(15) 0.0760(6) Uani d D 1 . . O
H12W 0.67063 0.57537 0.14892 0.114 Uiso d . 1 . . H
H22W 0.66633 0.61574 0.24344 0.114 Uiso d . 1 . . H
O3W 0.66949(9) 1.26100(15) 0.20657(15) 0.0809(6) Uani d D 1 . . O
H13W 0.66678 1.19223 0.20072 0.119 Uiso d . 1 . . H
H23W 0.67305 1.27745 0.27180 0.119 Uiso d . 1 . . H
O4W 0.82101(8) 1.21342(19) 0.11737(18) 0.1097(7) Uani d D 1 . . O
H14W 0.79422 1.20748 0.058980 0.166 Uiso d . 1 . . H
H24W 0.81560 1.26820 0.151880 0.166 Uiso d . 1 . . H

loop_
_atom_site_aniso_label
_atom_site_aniso_U_11
_atom_site_aniso_U_22
_atom_site_aniso_U_33
_atom_site_aniso_U_12
_atom_site_aniso_U_13
_atom_site_aniso_U_23
N11 0.0438(14) 0.0396(17) 0.0646(16) 0.0039(13) 0.0294(13) 0.0037(12)
N12 0.0383(13) 0.0460(16) 0.0757(15) -0.0043(15) 0.0303(12) -0.0057(14)
N13 0.0452(15) 0.0478(18) 0.0664(16) 0.0016(13) 0.0249(13) 0.0034(12)
C11 0.0492(19) 0.057(2) 0.068(2) 0.003(2) 0.0323(17) 0.0048(19)
C12 0.059(2) 0.040(2) 0.070(2) -0.0006(19) 0.036(2) -0.0029(17)
C13 0.058(2) 0.036(2) 0.068(2) -0.001(2) 0.0275(19) 0.0024(17)
N14 0.0541(14) 0.0363(15) 0.0816(16) -0.0008(12) 0.0301(12) 0.0011(13)
N15 0.0412(12) 0.0422(14) 0.0930(17) 0.0004(13) 0.0144(13) 0.0036(12)
N16 0.0495(14) 0.0473(16) 0.0966(18) -0.0001(13) 0.0385(13) 0.0004(14)
N21 0.0421(14) 0.0403(16) 0.0596(16) -0.0038(13) 0.0167(12) 0.0023(12)
N22 0.0437(13) 0.0455(15) 0.0811(17) 0.0071(16) 0.0218(13) 0.0018(15)
N23 0.0365(14) 0.0526(19) 0.0623(16) 0.0038(13) 0.0235(13) 0.0043(12)
C21 0.045(2) 0.042(2) 0.060(2) 0.0003(18) 0.0169(17) -0.0009(16)
C22 0.063(2) 0.046(2) 0.056(2) 0.0082(19) 0.0255(18) 0.0059(16)
C23 0.0369(17) 0.046(2) 0.0647(19) 0.003(2) 0.0200(16) 0.0048(18)
N24 0.0607(15) 0.0488(16) 0.0951(19) -0.0003(13) 0.0327(14) -0.0001(14)
N25 0.0585(15) 0.0441(16) 0.1035(19) 0.0040(13) 0.0307(14) 0.0037(14)
N26 0.0552(14) 0.0364(14) 0.0905(16) -0.0041(12) 0.0271(13) -0.0087(12)
O1 0.0628(13) 0.0622(15) 0.1129(16) -0.0080(11) 0.0465(12) -0.0150(12)
O2 0.0633(12) 0.0612(13) 0.0910(14) 0.0058(10) 0.0395(11) -0.0110(11)
C1 0.0451(19) 0.067(2) 0.077(2) 0.0063(18) 0.0227(18) -0.001(2)
C2 0.0514(16) 0.0487(17) 0.068(2) 0.0053(15) 0.0144(15) -0.0010(17)
C3 0.0373(15) 0.0522(18) 0.072(2) 0.0027(16) 0.0217(16) 0.0095(17)
O5 0.0454(10) 0.0773(14) 0.0734(12) -0.0044(10) 0.0272(10) -0.0034(11)
C4 0.067(2) 0.0494(19) 0.086(3) -0.0051(19) 0.047(2) -0.006(2)
O3 0.0469(11) 0.0835(16) 0.0860(14) 0.0065(11) 0.0242(10) 0.0143(12)
O4 0.0629(12) 0.0928(16) 0.0954(16) 0.0094(10) 0.0490(12) 0.0126(12)
O1W 0.1077(16) 0.0800(13) 0.1187(17) -0.0054(15) 0.0610(14) -0.0135(16)
O2W 0.0554(12) 0.0910(15) 0.0857(14) 0.0027(12) 0.0292(11) 0.0006(15)
O3W 0.0823(13) 0.0660(15) 0.0931(16) 0.0110(13) 0.0286(15) -0.0055(13)
O4W 0.0873(15) 0.0985(19) 0.153(2) 0.0055(12) 0.0537(17) 0.0147(17)

loop_
_atom_type_symbol
_atom_type_description
_atom_type_scat_dispersion_real
_atom_type_scat_dispersion_imag
_atom_type_scat_source
C C 0.0033 0.0016 'International Tables Vol C Tables 4.2.6.8 and 6.1.1.4'
H H 0.0000 0.0000 'International Tables Vol C Tables 4.2.6.8 and 6.1.1.4'
N N 0.0061 0.0033 'International Tables Vol C Tables 4.2.6.8 and 6.1.1.4'
O O 0.0106 0.0060 'International Tables Vol C Tables 4.2.6.8 and 6.1.1.4'

loop_
_geom_angle_atom_site_label_1
_geom_angle_atom_site_label_2
_geom_angle_atom_site_label_3
_geom_angle
_geom_angle_publ_flag
C13 N11 C11 115.5(2) y
C12 N12 C13 118.8(2) y
C12 N12 H12 120.6 ?
C13 N12 H12 120.6 ?
C11 N13 C12 116.0(2) y
N15 C11 N13 116.8(3) ?
N15 C11 N11 117.7(3) ?
N13 C11 N11 125.5(2) y
N16 C12 N13 121.8(3) ?
N16 C12 N12 116.8(3) ?
N13 C12 N12 121.4(3) y
N11 C13 N14 121.4(3) ?
N11 C13 N12 122.8(3) y
N14 C13 N12 115.9(3) ?
C13 N14 H14A 120.0 ?
C13 N14 H14B 120.0 ?
H14A N14 H14B 120.0 ?
C11 N15 H15A 120.0 ?
C11 N15 H15B 120.0 ?
H15A N15 H15B 120.0 ?
C12 N16 H16A 120.0 ?
C12 N16 H16B 120.0 ?
H16A N16 H16B 120.0 ?
C23 N21 C21 114.7(2) y
C21 N22 C22 119.1(2) y
C21 N22 H22 120.5 ?
C22 N22 H22 120.5 ?
C22 N23 C23 113.5(2) y
N24 C21 N21 120.2(3) ?
N24 C21 N22 117.8(3) ?
N21 C21 N22 122.0(3) y
N25 C22 N23 119.5(3) ?
N25 C22 N22 117.7(3) ?
N23 C22 N22 122.7(3) y
N21 C23 N26 117.3(3) ?
N21 C23 N23 127.9(2) y
N26 C23 N23 114.8(3) ?
C21 N24 H24A 120.0 ?
C21 N24 H24B 120.0 ?
H24A N24 H24B 120.0 ?
C22 N25 H25A 120.0 ?
C22 N25 H25B 120.0 ?
H25A N25 H25B 120.0 ?
C23 N26 H26A 120.0 ?
C23 N26 H26B 120.0 ?
H26A N26 H26B 120.0 ?
O1 C1 O2 122.9(3) y
O1 C1 C2 119.7(3) y
O2 C1 C2 117.4(3) y
C1 C2 C3 114.1(2) y
C1 C2 H2A 108.7 ?
C3 C2 H2A 108.7 ?
C1 C2 H2B 108.7 ?
C3 C2 H2B 108.7 ?
H2A C2 H2B 107.6 ?
O5 C3 C4 110.9(2) y
O5 C3 C2 109.7(2) y
C4 C3 C2 111.1(2) y
O5 C3 H3 108.4 ?
C4 C3 H3 108.4 ?
C2 C3 H3 108.4 ?
C3 O5 H5 109.5 ?
O4 C4 O3 122.5(3) y
O4 C4 C3 120.0(3) y
O3 C4 C3 117.5(3) y
H11W O1W H21W 107.7 ?
H12W O2W H22W 107.4 ?
H13W O3W H23W 107.7 ?
H14W O4W H24W 107.7 ?

loop_
_geom_bond_atom_site_label_1
_geom_bond_atom_site_label_2
_geom_bond_site_symmetry_2
_geom_bond_distance
_geom_bond_publ_flag
N11 C13 . 1.312(3) y
N11 C11 . 1.368(3) y
N12 C12 . 1.357(3) y
N12 C13 . 1.359(3) y
N12 H12 . 0.8600 ?
N13 C11 . 1.339(3) y
N13 C12 . 1.343(3) y
C11 N15 . 1.315(2) ?
C12 N16 . 1.301(3) ?
C13 N14 . 1.323(3) ?
N14 H14A . 0.8600 ?
N14 H14B . 0.8600 ?
N15 H15A . 0.8600 ?
N15 H15B . 0.8600 ?
N16 H16A . 0.8600 ?
N16 H16B . 0.8600 ?
N21 C23 . 1.326(3) y
N21 C21 . 1.341(3) y
N22 C21 . 1.341(3) y
N22 C22 . 1.345(3) y
N22 H22 . 0.8600 ?
N23 C22 . 1.340(3) y
N23 C23 . 1.351(3) y
C21 N24 . 1.316(2) ?
C22 N25 . 1.326(3) ?
C23 N26 . 1.335(2) ?
N24 H24A . 0.8600 ?
N24 H24B . 0.8600 ?
N25 H25A . 0.8600 ?
N25 H25B . 0.8600 ?
N26 H26A . 0.8600 ?
N26 H26B . 0.8600 ?
O1 C1 . 1.243(3) y
O2 C1 . 1.261(3) y
C1 C2 . 1.516(3) y
C2 C3 . 1.521(3) y
C2 H2A . 0.9700 ?
C2 H2B . 0.9700 ?
C3 O5 . 1.426(2) y
C3 C4 . 1.501(3) y
C3 H3 . 0.9800 ?
O5 H5 . 0.8200 ?
C4 O4 . 1.236(3) y
C4 O3 . 1.269(3) y
O1W H11W . 0.85 ?
O1W H21W . 0.85 ?
O2W H12W . 0.85 ?
O2W H22W . 0.85 ?
O3W H13W . 0.85 ?
O3W H23W . 0.85 ?
O4W H14W . 0.85 ?
O4W H24W . 0.85 ?

loop_
_geom_hbond_atom_site_label_D
_geom_hbond_atom_site_label_H
_geom_hbond_atom_site_label_A
_geom_hbond_site_symmetry_D
_geom_hbond_site_symmetry_H
_geom_hbond_site_symmetry_A
_geom_hbond_distance_DH
_geom_hbond_distance_HA
_geom_hbond_distance_DA
_geom_hbond_angle_DHA
_geom_hbond_publ_flag
N12 H12 O1 1_555 1_555 1_555 0.86 1.79 2.635(3) 169 yes
N14 H14A N23 1_555 1_555 1_545 0.86 2.09 2.950(3) 179 yes
N14 H14B O2W 1_555 1_555 1_555 0.86 2.21 2.890(3) 136 yes
N15 H15A O5 1_555 1_555 5_675 0.86 2.14 2.977(3) 165 yes
N15 H15B O4W 1_555 1_555 3_445 0.86 2.28 3.085(3) 156 yes
N16 H16A N21 1_555 1_555 1_555 0.86 2.19 3.045(3) 175 yes
N16 H16B O2 1_555 1_555 1_555 0.86 2.00 2.851(3) 170 yes
N22 H22 O3 1_555 1_555 3_455 0.86 1.82 2.656(3) 164 yes
N24 H24A N13 1_555 1_555 1_555 0.86 2.06 2.920(3) 174 yes
N24 H24B O5 1_555 1_555 5_675 0.86 2.25 2.950(3) 139 yes
N25 H25A N11 1_555 1_555 1_565 0.86 2.19 3.046(3) 176 yes
N25 H25B O4W 1_555 1_555 3_455 0.86 2.47 3.091(3) 129 yes
N26 H26A O3W 1_555 1_555 1_555 0.86 2.19 2.956(3) 148 yes
N26 H26B O2W 1_555 1_555 1_565 0.86 2.18 3.008(3) 162 yes
O5 H5 O4 1_555 1_555 1_555 0.82 2.16 2.646(3) 118 yes
O5 H5 O2 1_555 1_555 6_575 0.82 2.24 2.919(3) 141 yes
O1W H11W O4 1_555 1_555 1_555 0.85 1.98 2.801(3) 162 yes
O1W H21W O3W 1_555 1_555 7_675 0.85 1.89 2.728(3) 170 yes
O2W H12W O4 1_555 1_555 7_665 0.85 1.97 2.815(3) 170 yes
O2W H22W O4W 1_555 1_555 4_645 0.85 2.11 2.908(3) 156 yes
O3W H13W O2 1_555 1_555 1_555 0.85 1.86 2.702(3) 170 yes
O3W H23W O3 1_555 1_555 4_655 0.85 1.96 2.778(3) 161 yes
O4W H14W O1W 1_555 1_555 1_555 0.85 2.02 2.763(3) 145 yes
O4W H24W O1W 1_555 1_555 7_675 0.85 2.32 2.836(3) 119 yes
? ? ? ? ? ? ? ? ? ? ?

loop_
_cod_related_entry_id
_cod_related_entry_database
_cod_related_entry_code
1 ChemSpider 21107490
